data_4329731
loop_
_publ_author_name
'Bel\'en Alvarez'
'M. Angeles Alvarez'
'Inmaculada Amor'
'M. Esther Garc\'ia'
'Daniel Garc\'ia-Viv\'o'
'Jaime Su\'arez'
'Miguel A. Ruiz'

_publ_section_title
;
 Dimolybdenum Cyclopentadienyl Complexes with Bridging
 Chalcogenophosphinidene Ligands
;
_journal_name_full 'Inorganic Chemistry'
_journal_page_first 7810
_journal_page_last 7824
_journal_paper_doi 10.1021/ic300869z
_journal_volume 51
_journal_year 2012
_chemical_compound_source 'synthesis as described'
_chemical_formula_moiety '4(C31 H39 Mo2 O3 P S), C7 H8'
_chemical_formula_sum 'C131 H164 Mo8 O12 P4 S4'
_chemical_formula_weight 2950.30
_chemical_name_systematic
;
 ?
;
_space_group_IT_number 14
_symmetry_cell_setting monoclinic
_symmetry_Int_Tables_number 14
_symmetry_space_group_name_Hall '-P 2ybc'
_symmetry_space_group_name_H-M 'P 1 21/c 1'
_atom_sites_solution_hydrogens geom
_atom_sites_solution_primary direct
_atom_sites_solution_secondary difmap
_audit_conform_dict_location ftp://ftp.iucr.org/pub/cif_core.dic
_audit_conform_dict_name cif_core.dic
_audit_conform_dict_version 2.4
_audit_creation_method 'WinGX routine CIF_UPDATE'
_cell_angle_alpha 90
_cell_angle_beta 97.3710(10)
_cell_angle_gamma 90
_cell_formula_units_Z 2
_cell_length_a 18.9423(3)
_cell_length_b 9.69810(10)
_cell_length_c 36.6486(5)
_cell_measurement_reflns_used 12253
_cell_measurement_temperature 100(2)
_cell_measurement_theta_max 25.350
_cell_measurement_theta_min 0.407
_cell_measurement_wavelength 0.71073
_cell_volume 6676.87(16)
_computing_cell_refinement 'HKL Scalepack (Otwinowski & Minor, 1997)'
_computing_data_collection 'Collect (Bruker AXS BV, 1997-2004)'
_computing_data_reduction
;
 HKL Denzo and Scalepack (Otwinowski & Minor, 1997) 
;
_computing_molecular_graphics 'Ortep-3 for Windows (Farrugia, 1997)'
_computing_publication_material 'WinGX publication routines (Farrugia, 1999)'
_computing_structure_refinement 'SHELXL-97 (Sheldrick, 2008)'
_computing_structure_solution 'SHELXS-97 (Sheldrick, 2008)'
_diffrn_ambient_temperature 100(2)
_diffrn_measured_fraction_theta_full 0.989
_diffrn_measured_fraction_theta_max 0.989
_diffrn_measurement_device '90 mm CCD camera on \k-goniostat'
_diffrn_measurement_device_type KappaCCD
_diffrn_measurement_method CCD
_diffrn_radiation_monochromator 'horizontally mounted graphite crystal'
_diffrn_radiation_probe x-ray
_diffrn_radiation_source 'fine-focus sealed tube'
_diffrn_radiation_type MoK\a
_diffrn_radiation_wavelength 0.71073
_diffrn_reflns_av_R_equivalents 0.0474
_diffrn_reflns_av_unetI/netI 0.0378
_diffrn_reflns_limit_h_max 22
_diffrn_reflns_limit_h_min -22
_diffrn_reflns_limit_k_max 11
_diffrn_reflns_limit_k_min 0
_diffrn_reflns_limit_l_max 44
_diffrn_reflns_limit_l_min 0
_diffrn_reflns_number 60725
_diffrn_reflns_theta_full 25.62
_diffrn_reflns_theta_max 25.62
_diffrn_reflns_theta_min 1.46
_exptl_absorpt_coefficient_mu 0.892
_exptl_absorpt_correction_T_max 0.91089
_exptl_absorpt_correction_T_min 0.82128
_exptl_absorpt_correction_type multi-scan
_exptl_absorpt_process_details
;
 R.H. Blessing, Acta Cryst. (1995), A51, 33-38
;
_exptl_crystal_colour red
_exptl_crystal_density_diffrn 1.467
_exptl_crystal_description prism
_exptl_crystal_F_000 3012
_exptl_crystal_size_max 0.2
_exptl_crystal_size_mid 0.17
_exptl_crystal_size_min 0.1
_platon_squeeze_details
;
;
_refine_diff_density_max 1.357
_refine_diff_density_min -1.472
_refine_diff_density_rms 0.399
_refine_ls_extinction_method none
_refine_ls_goodness_of_fit_ref 1.106
_refine_ls_hydrogen_treatment mixed
_refine_ls_matrix_type full
_refine_ls_number_parameters 744
_refine_ls_number_reflns 12426
_refine_ls_number_restraints 28
_refine_ls_restrained_S_all 1.111
_refine_ls_R_factor_all 0.0487
_refine_ls_R_factor_gt 0.0382
_refine_ls_shift/su_max 0.001
_refine_ls_shift/su_mean 0
_refine_ls_structure_factor_coef Fsqd
_refine_ls_weighting_details 'calc w=1/[\s^2^(Fo^2^)+(0.0888P)^2^+5.1822P] where P=(Fo^2^+2Fc^2^)/3'
_refine_ls_weighting_scheme calc
_refine_ls_wR_factor_gt 0.135
_refine_ls_wR_factor_ref 0.1419
_reflns_number_gt 10156
_reflns_number_total 12426
_reflns_threshold_expression >2sigma(I)
_cod_data_source_file ic300869z_si_002_4.cif
_cod_data_source_block anti8b
_cod_original_sg_symbol_H-M 'P 21/c'
_cod_database_code 4329731

loop_
_symmetry_equiv_pos_as_xyz
'x, y, z'
'-x, y+1/2, -z+1/2'
'-x, -y, -z'
'x, -y-1/2, z-1/2'

loop_
_atom_site_label
_atom_site_type_symbol
_atom_site_fract_x
_atom_site_fract_y
_atom_site_fract_z
_atom_site_U_iso_or_equiv
_atom_site_adp_type
_atom_site_occupancy
_atom_site_symmetry_multiplicity
_atom_site_calc_flag
_atom_site_refinement_flags
_atom_site_disorder_assembly
_atom_site_disorder_group
Mo1 Mo 0.078919(17) 0.65088(4) 0.335392(9) 0.01730(11) Uani 1 1 d . . .
Mo2 Mo 0.247956(16) 0.41876(3) 0.409740(8) 0.01262(10) Uani 1 1 d . . .
P1 P 0.18833(5) 0.52835(10) 0.35607(3) 0.0129(2) Uani 1 1 d . . .
S1 S 0.20924(5) 0.72323(10) 0.33937(3) 0.0220(2) Uani 1 1 d . . .
O1 O 0.02663(17) 0.4924(4) 0.40086(9) 0.0429(9) Uani 1 1 d U . .
O2 O 0.0770(2) 0.8792(5) 0.39444(13) 0.0843(15) Uani 1 1 d U . .
O3 O 0.11401(16) 0.2282(3) 0.40466(9) 0.0326(8) Uani 1 1 d . . .
C1 C 0.0459(2) 0.5488(5) 0.37613(12) 0.0314(10) Uani 1 1 d U . .
C2 C 0.0784(3) 0.7935(7) 0.37296(17) 0.0604(16) Uani 1 1 d U . .
C3 C 0.1637(2) 0.2962(4) 0.40580(10) 0.0218(9) Uani 1 1 d . . .
C4 C 0.0666(2) 0.7208(4) 0.27205(11) 0.0246(9) Uani 1 1 d . . .
H4 H 0.1028 0.7628 0.2611 0.03 Uiso 1 1 calc R . .
C5 C 0.0534(2) 0.5784(4) 0.27308(11) 0.0219(9) Uani 1 1 d . . .
H5 H 0.0796 0.5097 0.2633 0.026 Uiso 1 1 calc R . .
C6 C -0.0071(2) 0.5580(5) 0.29176(11) 0.0241(9) Uani 1 1 d . . .
H6 H -0.0275 0.4735 0.2963 0.029 Uiso 1 1 calc R . .
C7 C -0.0308(2) 0.6887(5) 0.30221(11) 0.0263(10) Uani 1 1 d . . .
H7 H -0.0698 0.7055 0.3146 0.032 Uiso 1 1 calc R . .
C8 C 0.0155(2) 0.7896(5) 0.29048(12) 0.0275(10) Uani 1 1 d . . .
H8 H 0.0128 0.8842 0.2942 0.033 Uiso 1 1 calc R . .
C9 C 0.2450(3) 0.4385(5) 0.47234(11) 0.0297(10) Uani 1 1 d . . .
H9 H 0.2361 0.3611 0.486 0.036 Uiso 1 1 calc R . .
C10 C 0.3129(2) 0.4861(5) 0.46554(11) 0.0277(10) Uani 1 1 d . . .
H10 H 0.3564 0.4449 0.4737 0.033 Uiso 1 1 calc R . .
C11 C 0.3025(2) 0.6081(5) 0.44404(11) 0.0272(10) Uani 1 1 d . . .
H11 H 0.3379 0.6623 0.436 0.033 Uiso 1 1 calc R . .
C12 C 0.2286(2) 0.6318(5) 0.43719(12) 0.0299(11) Uani 1 1 d . . .
H12 H 0.2068 0.7039 0.4233 0.036 Uiso 1 1 calc R . .
C13 C 0.1934(2) 0.5294(5) 0.45459(11) 0.0324(11) Uani 1 1 d . . .
H13 H 0.1444 0.5224 0.4545 0.039 Uiso 1 1 calc R . .
C14 C 0.24204(19) 0.3810(4) 0.34810(10) 0.0122(7) Uani 1 1 d . . .
C15 C 0.31699(19) 0.4002(4) 0.36422(10) 0.0148(8) Uani 1 1 d . . .
C16 C 0.33844(19) 0.2952(4) 0.39069(10) 0.0155(8) Uani 1 1 d . . .
C17 C 0.2902(2) 0.1872(4) 0.39591(11) 0.0176(8) Uani 1 1 d . . .
C18 C 0.2457(2) 0.1436(4) 0.36156(11) 0.0177(8) Uani 1 1 d . . .
C19 C 0.22041(19) 0.2371(4) 0.33666(10) 0.0148(8) Uani 1 1 d . . .
C20 C 0.3738(2) 0.4913(4) 0.34866(11) 0.0213(9) Uani 1 1 d . . .
C21 C 0.3478(3) 0.5310(6) 0.30922(12) 0.0369(12) Uani 1 1 d . . .
H21A H 0.383 0.5875 0.2998 0.055 Uiso 1 1 calc R . .
H21B H 0.3041 0.5815 0.3084 0.055 Uiso 1 1 calc R . .
H21C H 0.34 0.4492 0.2945 0.055 Uiso 1 1 calc R . .
C22 C 0.3910(3) 0.6279(5) 0.37054(13) 0.0359(12) Uani 1 1 d . . .
H22A H 0.4123 0.6066 0.3951 0.054 Uiso 1 1 calc R . .
H22B H 0.3478 0.6788 0.3715 0.054 Uiso 1 1 calc R . .
H22C H 0.4234 0.6823 0.3585 0.054 Uiso 1 1 calc R . .
C23 C 0.4424(3) 0.4128(6) 0.35040(19) 0.0569(17) Uani 1 1 d . . .
H23A H 0.4339 0.3258 0.3381 0.085 Uiso 1 1 calc R . .
H23B H 0.4612 0.3972 0.3757 0.085 Uiso 1 1 calc R . .
H23C H 0.476 0.4651 0.3386 0.085 Uiso 1 1 calc R . .
C24 C 0.3107(2) 0.0758(4) 0.42543(12) 0.0259(10) Uani 1 1 d . . .
C25 C 0.3588(3) 0.1293(5) 0.45901(13) 0.0372(12) Uani 1 1 d . . .
H25A H 0.3343 0.1995 0.4709 0.056 Uiso 1 1 calc R . .
H25B H 0.4014 0.1675 0.4514 0.056 Uiso 1 1 calc R . .
H25C H 0.3712 0.0548 0.4759 0.056 Uiso 1 1 calc R . .
C26 C 0.2440(3) 0.0146(5) 0.43832(13) 0.0368(12) Uani 1 1 d . . .
H26A H 0.2571 -0.0605 0.4549 0.055 Uiso 1 1 calc R . .
H26B H 0.2127 -0.0185 0.4174 0.055 Uiso 1 1 calc R . .
H26C H 0.2201 0.0842 0.4508 0.055 Uiso 1 1 calc R . .
C27 C 0.3511(3) -0.0379(5) 0.40781(14) 0.0379(12) Uani 1 1 d . . .
H27A H 0.3908 0.0017 0.3976 0.057 Uiso 1 1 calc R . .
H27B H 0.3198 -0.0818 0.3886 0.057 Uiso 1 1 calc R . .
H27C H 0.3681 -0.1049 0.4261 0.057 Uiso 1 1 calc R . .
C28 C 0.1762(2) 0.2061(4) 0.29989(10) 0.0173(8) Uani 1 1 d . . .
C29 C 0.0975(2) 0.2303(4) 0.30463(11) 0.0212(9) Uani 1 1 d . . .
H29A H 0.083 0.1638 0.3216 0.032 Uiso 1 1 calc R . .
H29B H 0.0687 0.2204 0.2813 0.032 Uiso 1 1 calc R . .
H29C H 0.0919 0.3215 0.314 0.032 Uiso 1 1 calc R . .
C30 C 0.1981(2) 0.3001(4) 0.26937(10) 0.0210(9) Uani 1 1 d . . .
H30A H 0.1961 0.3948 0.2769 0.031 Uiso 1 1 calc R . .
H30B H 0.1662 0.2862 0.2471 0.031 Uiso 1 1 calc R . .
H30C H 0.2458 0.2781 0.2651 0.031 Uiso 1 1 calc R . .
C31 C 0.1844(2) 0.0556(4) 0.28866(11) 0.0223(9) Uani 1 1 d . . .
H31A H 0.2337 0.0363 0.2872 0.033 Uiso 1 1 calc R . .
H31B H 0.1572 0.0398 0.2651 0.033 Uiso 1 1 calc R . .
H31C H 0.1674 -0.0038 0.3066 0.033 Uiso 1 1 calc R . .
Mo1B Mo 0.573937(17) 0.96462(4) 0.338729(9) 0.01556(11) Uani 1 1 d . . .
Mo2B Mo 0.747063(16) 1.20260(3) 0.409433(8) 0.01196(10) Uani 1 1 d . . .
P1B P 0.68491(5) 1.08542(10) 0.35763(3) 0.0121(2) Uani 1 1 d . . .
S1B S 0.70313(5) 0.88512(10) 0.34435(3) 0.0185(2) Uani 1 1 d . . .
O1B O 0.52312(16) 1.1345(4) 0.40264(8) 0.0337(8) Uani 1 1 d . . .
O2B O 0.56874(19) 0.7525(4) 0.40186(10) 0.0543(11) Uani 1 1 d . . .
O3B O 0.61590(15) 1.4006(3) 0.40217(8) 0.0241(7) Uani 1 1 d . . .
C1B C 0.5417(2) 1.0749(5) 0.37825(11) 0.0225(9) Uani 1 1 d . . .
C2B C 0.5714(2) 0.8318(5) 0.37859(12) 0.0307(11) Uani 1 1 d . . .
C3B C 0.6647(2) 1.3298(4) 0.40424(10) 0.0171(8) Uani 1 1 d . . .
C40 C 0.4644(2) 0.9244(5) 0.30537(11) 0.0277(10) Uani 1 1 d . . .
H40 H 0.425 0.9104 0.3177 0.033 Uiso 1 1 calc R . .
C41 C 0.5109(2) 0.8210(5) 0.29500(11) 0.0268(10) Uani 1 1 d . . .
H41 H 0.5079 0.7271 0.2998 0.032 Uiso 1 1 calc R . .
C42 C 0.5623(2) 0.8855(5) 0.27617(11) 0.0252(9) Uani 1 1 d . . .
H42 H 0.5986 0.841 0.266 0.03 Uiso 1 1 calc R . .
C43 C 0.5494(2) 1.0278(4) 0.27543(10) 0.0232(9) Uani 1 1 d . . .
H43 H 0.576 1.0941 0.2649 0.028 Uiso 1 1 calc R . .
C44 C 0.4890(2) 1.0531(5) 0.29354(11) 0.0252(10) Uani 1 1 d . . .
H44 H 0.469 1.1389 0.2971 0.03 Uiso 1 1 calc R . .
C45 C 0.7467(3) 1.1982(5) 0.47234(11) 0.0261(10) Uani 1 1 d . . .
H45 H 0.7403 1.2799 0.4848 0.031 Uiso 1 1 calc R . .
C46 C 0.8125(2) 1.1414(5) 0.46559(11) 0.0280(10) Uani 1 1 d . . .
H46 H 0.8571 1.1795 0.4728 0.034 Uiso 1 1 calc R . .
C47 C 0.7988(2) 1.0160(5) 0.44591(11) 0.0254(10) Uani 1 1 d . . .
H47 H 0.8326 0.9576 0.4379 0.03 Uiso 1 1 calc R . .
C48 C 0.7243(2) 0.9966(4) 0.44071(11) 0.0233(9) Uani 1 1 d . . .
H48 H 0.7004 0.9224 0.4287 0.028 Uiso 1 1 calc R . .
C49 C 0.6926(2) 1.1080(5) 0.45662(11) 0.0252(10) Uani 1 1 d . . .
H49 H 0.6439 1.1205 0.4568 0.03 Uiso 1 1 calc R . .
C51 C 0.74017(19) 1.2268(4) 0.34701(10) 0.0126(8) Uani 1 1 d . . .
C52 C 0.72030(19) 1.3704(4) 0.33385(10) 0.0134(8) Uani 1 1 d . . .
C53 C 0.74728(19) 1.4683(4) 0.35701(10) 0.0145(8) Uani 1 1 d . . .
C54 C 0.79275(19) 1.4275(4) 0.39189(10) 0.0137(8) Uani 1 1 d . . .
C55 C 0.8386(2) 1.3153(4) 0.38785(10) 0.0150(8) Uani 1 1 d . . .
C56 C 0.81535(19) 1.2076(4) 0.36304(10) 0.0137(8) Uani 1 1 d . A .
C61 C 0.6756(2) 1.3969(4) 0.29677(10) 0.0147(8) Uani 1 1 d . . .
C62 C 0.5973(2) 1.3783(4) 0.30175(11) 0.0206(9) Uani 1 1 d . . .
H62A H 0.5907 1.2894 0.3123 0.031 Uiso 1 1 calc R . .
H62B H 0.5685 1.3848 0.2783 0.031 Uiso 1 1 calc R . .
H62C H 0.5835 1.4489 0.3178 0.031 Uiso 1 1 calc R . .
C63 C 0.6854(2) 1.5459(4) 0.28391(10) 0.0208(9) Uani 1 1 d . . .
H63A H 0.6666 1.6088 0.3005 0.031 Uiso 1 1 calc R . .
H63B H 0.6606 1.5578 0.2596 0.031 Uiso 1 1 calc R . .
H63C H 0.7352 1.5642 0.2837 0.031 Uiso 1 1 calc R . .
C64 C 0.6974(2) 1.2976(4) 0.26764(10) 0.0206(9) Uani 1 1 d . . .
H64A H 0.7464 1.3128 0.2646 0.031 Uiso 1 1 calc R . .
H64B H 0.6681 1.3134 0.2447 0.031 Uiso 1 1 calc R . .
H64C H 0.6913 1.2042 0.2754 0.031 Uiso 1 1 calc R . .
C65 C 0.8159(2) 1.5446(4) 0.41909(11) 0.0203(9) Uani 1 1 d . . .
C66 C 0.8636(2) 1.4937(4) 0.45364(11) 0.0258(10) Uani 1 1 d . . .
H66A H 0.8743 1.5694 0.4703 0.039 Uiso 1 1 calc R . .
H66B H 0.907 1.457 0.4467 0.039 Uiso 1 1 calc R . .
H66C H 0.8392 1.4231 0.4654 0.039 Uiso 1 1 calc R . .
C67 C 0.8585(2) 1.6494(4) 0.39941(11) 0.0226(9) Uani 1 1 d . . .
H67A H 0.8767 1.7199 0.4164 0.034 Uiso 1 1 calc R . .
H67B H 0.828 1.6904 0.3794 0.034 Uiso 1 1 calc R . .
H67C H 0.8974 1.6035 0.3901 0.034 Uiso 1 1 calc R . .
C68 C 0.7503(2) 1.6167(4) 0.43110(11) 0.0218(9) Uani 1 1 d . . .
H68A H 0.7258 1.554 0.4454 0.033 Uiso 1 1 calc R . .
H68B H 0.7189 1.6448 0.4097 0.033 Uiso 1 1 calc R . .
H68C H 0.7652 1.6962 0.4457 0.033 Uiso 1 1 calc R . .
C69 C 0.8711(2) 1.1123(4) 0.34803(11) 0.0223(9) Uani 1 1 d . . .
C70A C 0.8897(3) 0.9820(6) 0.37294(16) 0.0220(13) Uiso 0.7 1 d P A 1
H70A H 0.9204 0.922 0.3613 0.033 Uiso 0.7 1 calc PR A 1
H70B H 0.8467 0.934 0.3763 0.033 Uiso 0.7 1 calc PR A 1
H70C H 0.9135 1.0106 0.3964 0.033 Uiso 0.7 1 calc PR A 1
C71A C 0.8420(3) 1.0620(8) 0.30861(19) 0.0226(15) Uiso 0.7 1 d P A 1
H71A H 0.8772 1.0059 0.2991 0.034 Uiso 0.7 1 calc PR A 1
H71B H 0.8313 1.1403 0.2928 0.034 Uiso 0.7 1 calc PR A 1
H71C H 0.7995 1.0088 0.3096 0.034 Uiso 0.7 1 calc PR A 1
C72A C 0.9396(4) 1.1891(7) 0.3461(2) 0.0322(15) Uiso 0.7 1 d P A 1
H72A H 0.9624 1.2068 0.3706 0.048 Uiso 0.7 1 calc PR A 1
H72B H 0.9296 1.2749 0.3335 0.048 Uiso 0.7 1 calc PR A 1
H72C H 0.9704 1.1344 0.3331 0.048 Uiso 0.7 1 calc PR A 1
C70B C 0.9237(9) 1.0536(18) 0.3758(5) 0.039(4) Uiso 0.3 1 d P A 2
H70D H 0.9609 1.0116 0.3642 0.059 Uiso 0.3 1 calc PR A 2
H70E H 0.9016 0.9853 0.3895 0.059 Uiso 0.3 1 calc PR A 2
H70F H 0.9435 1.1251 0.3921 0.059 Uiso 0.3 1 calc PR A 2
C71B C 0.8453(8) 1.0177(18) 0.3175(4) 0.025(4) Uiso 0.3 1 d P A 2
H71D H 0.8853 0.9761 0.3081 0.037 Uiso 0.3 1 calc PR A 2
H71E H 0.8177 1.0686 0.2982 0.037 Uiso 0.3 1 calc PR A 2
H71F H 0.8164 0.9471 0.3264 0.037 Uiso 0.3 1 calc PR A 2
C72B C 0.9176(7) 1.2263(14) 0.3291(4) 0.020(3) Uiso 0.3 1 d P A 2
H72D H 0.9458 1.2785 0.3479 0.03 Uiso 0.3 1 calc PR A 2
H72E H 0.8863 1.2872 0.3141 0.03 Uiso 0.3 1 calc PR A 2
H72F H 0.9484 1.1805 0.3141 0.03 Uiso 0.3 1 calc PR A 2
C80 C 0.5032(5) 0.2167(9) 0.5241(2) 0.032(2) Uiso 0.5 1 d PD B -1
H80A H 0.5213 0.2076 0.5497 0.048 Uiso 0.5 1 calc PR B -1
H80B H 0.5343 0.1701 0.5095 0.048 Uiso 0.5 1 calc PR B -1
H80C H 0.4565 0.1766 0.5197 0.048 Uiso 0.5 1 calc PR B -1
C81 C 0.4992(10) 0.3614(15) 0.5143(4) 0.025(5) Uiso 0.5 1 d PD B -1
C82 C 0.5192(11) 0.3915(16) 0.4802(4) 0.036(7) Uiso 0.5 1 d PD B -1
H82 H 0.5335 0.321 0.4656 0.043 Uiso 0.5 1 calc PR B -1
C83 C 0.5180(11) 0.5293(14) 0.4675(5) 0.021(6) Uiso 0.5 1 d PD B -1
H83 H 0.5312 0.5499 0.4445 0.025 Uiso 0.5 1 calc PR B -1
C84 C 0.4967(9) 0.6350(15) 0.4900(4) 0.021(5) Uiso 0.5 1 d PD B -1
H84 H 0.4943 0.7261 0.482 0.025 Uiso 0.5 1 calc PR B -1
C85 C 0.4795(8) 0.5999(13) 0.5242(4) 0.014(4) Uiso 0.5 1 d PD B -1
H85 H 0.4673 0.6694 0.5397 0.017 Uiso 0.5 1 calc PR B -1
C86 C 0.4797(12) 0.4650(15) 0.5362(5) 0.026(7) Uiso 0.5 1 d PD B -1
H86 H 0.4667 0.4445 0.5592 0.032 Uiso 0.5 1 calc PR B -1
H16 H 0.3892 0.3009 0.4029 0.032 Uiso 1 1 d . . .
H18 H 0.242(2) 0.058(5) 0.3607(12) 0.024(12) Uiso 1 1 d . . .
H53 H 0.737(2) 1.575(5) 0.3510(13) 0.035(13) Uiso 1 1 d . . .
H55 H 0.884(2) 1.307(4) 0.4015(11) 0.018(11) Uiso 1 1 d . . .

loop_
_atom_site_aniso_label
_atom_site_aniso_U_11
_atom_site_aniso_U_22
_atom_site_aniso_U_33
_atom_site_aniso_U_23
_atom_site_aniso_U_13
_atom_site_aniso_U_12
Mo1 0.01391(19) 0.0175(2) 0.01870(19) -0.00466(14) -0.00480(13) 0.00511(13)
Mo2 0.01316(18) 0.0131(2) 0.01110(18) -0.00063(12) -0.00044(13) -0.00109(12)
P1 0.0123(5) 0.0123(5) 0.0135(5) -0.0013(4) -0.0003(4) 0.0015(4)
S1 0.0192(5) 0.0110(5) 0.0332(6) 0.0029(4) -0.0064(4) -0.0001(4)
O1 0.0254(17) 0.076(2) 0.0283(17) 0.0095(17) 0.0082(13) 0.0109(17)
O2 0.049(2) 0.094(3) 0.099(3) -0.078(3) -0.031(2) 0.037(2)
O3 0.0219(16) 0.039(2) 0.0374(18) 0.0015(15) 0.0037(13) -0.0139(15)
C1 0.016(2) 0.056(3) 0.022(2) 0.0000(19) 0.0002(16) 0.0133(19)
C2 0.026(2) 0.073(4) 0.074(3) -0.051(3) -0.028(2) 0.031(2)
C3 0.025(2) 0.028(2) 0.0130(19) -0.0008(17) 0.0012(16) 0.0002(19)
C4 0.025(2) 0.023(2) 0.024(2) 0.0063(18) -0.0036(17) -0.0003(18)
C5 0.025(2) 0.023(2) 0.016(2) -0.0020(17) -0.0044(16) 0.0053(18)
C6 0.022(2) 0.028(2) 0.020(2) -0.0001(18) -0.0075(17) -0.0055(18)
C7 0.017(2) 0.036(3) 0.023(2) -0.0010(19) -0.0097(17) 0.0076(19)
C8 0.029(2) 0.020(2) 0.031(2) -0.0009(19) -0.0103(18) 0.0092(19)
C9 0.043(3) 0.035(3) 0.011(2) -0.0050(18) 0.0031(18) -0.006(2)
C10 0.032(2) 0.025(2) 0.023(2) -0.0086(19) -0.0128(18) 0.0026(19)
C11 0.036(3) 0.019(2) 0.026(2) -0.0129(18) 0.0001(19) -0.0065(19)
C12 0.042(3) 0.023(2) 0.021(2) -0.0145(19) -0.0095(19) 0.012(2)
C13 0.028(2) 0.052(3) 0.018(2) -0.016(2) 0.0054(18) 0.003(2)
C14 0.0140(18) 0.0115(19) 0.0113(17) 0.0001(15) 0.0029(14) 0.0009(15)
C15 0.0143(19) 0.013(2) 0.0171(19) -0.0040(15) 0.0008(15) 0.0009(15)
C16 0.0144(19) 0.010(2) 0.022(2) -0.0011(15) -0.0005(15) 0.0042(15)
C17 0.025(2) 0.008(2) 0.018(2) 0.0008(16) -0.0031(16) 0.0005(16)
C18 0.021(2) 0.010(2) 0.021(2) 0.0000(16) -0.0017(16) -0.0014(16)
C19 0.0156(19) 0.012(2) 0.0172(19) 0.0007(16) 0.0038(15) -0.0006(15)
C20 0.017(2) 0.020(2) 0.028(2) 0.0064(18) 0.0080(16) -0.0009(17)
C21 0.034(3) 0.053(3) 0.026(2) 0.005(2) 0.014(2) -0.013(2)
C22 0.030(3) 0.042(3) 0.035(3) 0.005(2) 0.003(2) -0.012(2)
C23 0.036(3) 0.049(4) 0.092(5) 0.022(3) 0.031(3) 0.013(3)
C24 0.034(2) 0.011(2) 0.029(2) 0.0060(18) -0.0091(19) -0.0076(18)
C25 0.056(3) 0.017(2) 0.031(3) 0.007(2) -0.024(2) -0.005(2)
C26 0.048(3) 0.026(3) 0.032(3) 0.015(2) -0.011(2) -0.011(2)
C27 0.046(3) 0.016(2) 0.046(3) 0.004(2) -0.015(2) 0.000(2)
C28 0.022(2) 0.014(2) 0.0163(19) -0.0013(16) 0.0001(16) 0.0013(16)
C29 0.019(2) 0.021(2) 0.021(2) -0.0009(17) -0.0046(16) -0.0006(17)
C30 0.028(2) 0.019(2) 0.016(2) -0.0012(16) 0.0005(16) -0.0008(17)
C31 0.032(2) 0.014(2) 0.020(2) -0.0051(17) -0.0038(17) -0.0012(18)
Mo1B 0.01475(19) 0.0171(2) 0.01416(18) 0.00194(13) -0.00065(13) -0.00511(13)
Mo2B 0.01336(18) 0.0117(2) 0.01070(18) -0.00029(12) 0.00113(13) 0.00005(12)
P1B 0.0127(5) 0.0117(5) 0.0121(5) -0.0002(4) 0.0019(4) -0.0011(4)
S1B 0.0199(5) 0.0120(5) 0.0231(5) -0.0018(4) 0.0008(4) -0.0011(4)
O1B 0.0245(16) 0.050(2) 0.0291(17) -0.0091(16) 0.0117(14) -0.0003(15)
O2B 0.045(2) 0.066(3) 0.048(2) 0.039(2) -0.0094(17) -0.025(2)
O3B 0.0205(15) 0.0254(17) 0.0274(16) 0.0007(13) 0.0066(12) 0.0076(13)
C1B 0.0107(19) 0.032(3) 0.024(2) 0.0034(19) 0.0005(16) -0.0036(17)
C2B 0.019(2) 0.042(3) 0.028(2) 0.007(2) -0.0054(18) -0.016(2)
C3B 0.022(2) 0.018(2) 0.0106(18) -0.0002(16) 0.0010(15) -0.0036(18)
C40 0.020(2) 0.040(3) 0.020(2) -0.0004(19) -0.0059(17) -0.013(2)
C41 0.030(2) 0.023(2) 0.024(2) 0.0001(19) -0.0076(18) -0.0115(19)
C42 0.027(2) 0.031(3) 0.016(2) -0.0045(18) -0.0032(17) -0.0042(19)
C43 0.028(2) 0.027(3) 0.0135(19) 0.0034(17) -0.0011(16) -0.0075(18)
C44 0.026(2) 0.025(2) 0.022(2) 0.0030(18) -0.0093(17) 0.0002(18)
C45 0.046(3) 0.021(2) 0.0107(19) 0.0002(17) 0.0006(18) -0.003(2)
C46 0.028(2) 0.030(3) 0.022(2) 0.0130(19) -0.0111(18) -0.0069(19)
C47 0.029(2) 0.022(2) 0.024(2) 0.0096(18) 0.0003(18) 0.0037(19)
C48 0.038(3) 0.014(2) 0.017(2) 0.0066(17) -0.0003(17) -0.0053(19)
C49 0.028(2) 0.032(3) 0.017(2) 0.0113(19) 0.0077(17) 0.0031(19)
C51 0.0130(18) 0.015(2) 0.0102(17) -0.0010(15) 0.0034(14) -0.0009(15)
C52 0.0122(18) 0.016(2) 0.0122(18) 0.0007(15) 0.0032(14) 0.0019(15)
C53 0.0139(19) 0.014(2) 0.0164(19) 0.0011(16) 0.0034(15) 0.0011(15)
C54 0.0152(19) 0.012(2) 0.0137(18) -0.0012(15) 0.0012(14) -0.0064(15)
C55 0.0102(18) 0.016(2) 0.0180(19) 0.0009(16) 0.0010(15) -0.0006(15)
C56 0.0159(19) 0.012(2) 0.0141(18) 0.0036(15) 0.0035(14) -0.0006(15)
C61 0.018(2) 0.014(2) 0.0119(18) -0.0012(15) 0.0013(15) -0.0006(16)
C62 0.016(2) 0.024(2) 0.020(2) 0.0049(17) -0.0011(16) 0.0018(17)
C63 0.029(2) 0.018(2) 0.0142(19) 0.0052(16) -0.0025(16) -0.0020(17)
C64 0.027(2) 0.022(2) 0.0126(19) 0.0013(16) 0.0010(16) -0.0016(18)
C65 0.024(2) 0.015(2) 0.020(2) -0.0033(17) -0.0025(16) 0.0009(17)
C66 0.036(3) 0.019(2) 0.020(2) -0.0047(18) -0.0077(18) -0.0020(19)
C67 0.023(2) 0.018(2) 0.026(2) -0.0034(17) -0.0034(17) -0.0058(17)
C68 0.030(2) 0.018(2) 0.017(2) -0.0057(17) -0.0002(16) 0.0023(18)
C69 0.017(2) 0.024(2) 0.027(2) -0.0058(18) 0.0076(17) 0.0047(17)

loop_
_atom_type_symbol
_atom_type_description
_atom_type_scat_dispersion_real
_atom_type_scat_dispersion_imag
_atom_type_scat_source
C C 0.0033 0.0016 'International Tables Vol C Tables 4.2.6.8 and 6.1.1.4'
H H 0 0 'International Tables Vol C Tables 4.2.6.8 and 6.1.1.4'
Mo Mo -1.6832 0.6857 'International Tables Vol C Tables 4.2.6.8 and 6.1.1.4'
O O 0.0106 0.006 'International Tables Vol C Tables 4.2.6.8 and 6.1.1.4'
P P 0.1023 0.0942 'International Tables Vol C Tables 4.2.6.8 and 6.1.1.4'
S S 0.1246 0.1234 'International Tables Vol C Tables 4.2.6.8 and 6.1.1.4'

loop_
_geom_angle_atom_site_label_1
_geom_angle_atom_site_label_2
_geom_angle_atom_site_label_3
_geom_angle
C2 Mo1 C1 77.9(3)
C2 Mo1 C7 100.05(18)
C1 Mo1 C7 97.40(17)
C2 Mo1 C6 134.16(18)
C1 Mo1 C6 93.72(17)
C7 Mo1 C6 35.70(15)
C2 Mo1 C8 92.3(2)
C1 Mo1 C8 129.98(16)
C7 Mo1 C8 35.59(16)
C6 Mo1 C8 58.95(16)
C2 Mo1 C5 150.2(2)
C1 Mo1 C5 122.47(18)
C7 Mo1 C5 58.71(15)
C6 Mo1 C5 35.24(14)
C8 Mo1 C5 58.05(15)
C2 Mo1 C4 118.2(2)
C1 Mo1 C4 151.47(17)
C7 Mo1 C4 58.28(15)
C6 Mo1 C4 57.94(15)
C8 Mo1 C4 34.77(14)
C5 Mo1 C4 34.18(15)
C2 Mo1 P1 101.99(14)
C1 Mo1 P1 81.82(12)
C7 Mo1 P1 157.23(12)
C6 Mo1 P1 121.54(12)
C8 Mo1 P1 147.60(11)
C5 Mo1 P1 102.45(10)
C4 Mo1 P1 114.44(11)
C2 Mo1 S1 81.78(17)
C1 Mo1 S1 119.75(13)
C7 Mo1 S1 142.03(12)
C6 Mo1 S1 137.42(11)
C8 Mo1 S1 106.74(12)
C5 Mo1 S1 102.23(11)
C4 Mo1 S1 87.17(11)
P1 Mo1 S1 48.34(3)
C3 Mo2 C15 115.88(15)
C3 Mo2 C16 107.07(15)
C15 Mo2 C16 36.79(14)
C3 Mo2 C14 83.95(14)
C15 Mo2 C14 38.06(13)
C16 Mo2 C14 63.49(13)
C3 Mo2 C9 90.00(16)
C15 Mo2 C9 146.27(15)
C16 Mo2 C9 117.64(16)
C14 Mo2 C9 173.85(15)
C3 Mo2 C13 84.31(17)
C15 Mo2 C13 156.42(16)
C16 Mo2 C13 152.31(15)
C14 Mo2 C13 144.03(15)
C9 Mo2 C13 35.56(16)
C3 Mo2 C10 124.03(16)
C15 Mo2 C10 112.28(15)
C16 Mo2 C10 94.76(15)
C14 Mo2 C10 149.91(15)
C9 Mo2 C10 35.52(16)
C13 Mo2 C10 58.85(16)
C3 Mo2 C12 113.00(17)
C15 Mo2 C12 121.65(16)
C16 Mo2 C12 139.56(15)
C14 Mo2 C12 125.18(15)
C9 Mo2 C12 58.43(17)
C13 Mo2 C12 34.81(17)
C10 Mo2 C12 58.22(15)
C3 Mo2 C11 142.30(16)
C15 Mo2 C11 101.44(15)
C16 Mo2 C11 105.97(15)
C14 Mo2 C11 127.56(14)
C9 Mo2 C11 58.46(16)
C13 Mo2 C11 58.09(16)
C10 Mo2 C11 35.00(15)
C12 Mo2 C11 34.64(15)
C3 Mo2 P1 85.15(12)
C15 Mo2 P1 71.59(10)
C16 Mo2 P1 106.09(10)
C14 Mo2 P1 45.30(9)
C9 Mo2 P1 135.39(12)
C13 Mo2 P1 99.86(12)
C10 Mo2 P1 137.35(12)
C12 Mo2 P1 82.98(11)
C11 Mo2 P1 102.62(11)
C3 Mo2 C17 73.60(15)
C15 Mo2 C17 62.57(13)
C16 Mo2 C17 34.60(13)
C14 Mo2 C17 67.95(13)
C9 Mo2 C17 109.29(15)
C13 Mo2 C17 139.19(16)
C10 Mo2 C17 106.65(14)
C12 Mo2 C17 164.84(14)
C11 Mo2 C17 132.96(14)
P1 Mo2 C17 111.64(9)
C14 P1 S1 123.43(13)
C14 P1 Mo2 64.08(12)
S1 P1 Mo2 124.73(5)
C14 P1 Mo1 144.76(13)
S1 P1 Mo1 69.11(4)
Mo2 P1 Mo1 140.40(4)
P1 S1 Mo1 62.56(4)
O1 C1 Mo1 177.8(5)
O2 C2 Mo1 178.3(5)
O3 C3 Mo2 177.2(4)
C5 C4 C8 108.4(4)
C5 C4 Mo1 72.1(2)
C8 C4 Mo1 70.1(2)
C5 C4 H4 125.8
C8 C4 H4 125.8
Mo1 C4 H4 123.6
C4 C5 C6 107.9(4)
C4 C5 Mo1 73.8(2)
C6 C5 Mo1 69.9(2)
C4 C5 H5 126.1
C6 C5 H5 126.1
Mo1 C5 H5 122
C7 C6 C5 108.0(4)
C7 C6 Mo1 71.6(2)
C5 C6 Mo1 74.9(2)
C7 C6 H6 126
C5 C6 H6 126
Mo1 C6 H6 119.4
C6 C7 C8 107.9(4)
C6 C7 Mo1 72.7(2)
C8 C7 Mo1 73.6(2)
C6 C7 H7 126.1
C8 C7 H7 126.1
Mo1 C7 H7 119.4
C7 C8 C4 107.9(4)
C7 C8 Mo1 70.8(2)
C4 C8 Mo1 75.1(2)
C7 C8 H8 126.1
C4 C8 H8 126.1
Mo1 C8 H8 119.8
C13 C9 C10 107.8(4)
C13 C9 Mo2 72.4(2)
C10 C9 Mo2 73.4(2)
C13 C9 H9 126.1
C10 C9 H9 126.1
Mo2 C9 H9 119.9
C9 C10 C11 107.7(4)
C9 C10 Mo2 71.1(2)
C11 C10 Mo2 74.2(2)
C9 C10 H10 126.1
C11 C10 H10 126.1
Mo2 C10 H10 120.4
C12 C11 C10 107.3(4)
C12 C11 Mo2 71.2(2)
C10 C11 Mo2 70.8(2)
C12 C11 H11 126.3
C10 C11 H11 126.3
Mo2 C11 H11 123.3
C13 C12 C11 109.0(4)
C13 C12 Mo2 71.3(2)
C11 C12 Mo2 74.1(2)
C13 C12 H12 125.5
C11 C12 H12 125.5
Mo2 C12 H12 120.7
C12 C13 C9 108.2(4)
C12 C13 Mo2 73.9(2)
C9 C13 Mo2 72.0(2)
C12 C13 H13 125.9
C9 C13 H13 125.9
Mo2 C13 H13 120
C15 C14 C19 116.3(3)
C15 C14 P1 111.7(3)
C19 C14 P1 130.1(3)
C15 C14 Mo2 70.2(2)
C19 C14 Mo2 113.8(2)
P1 C14 Mo2 70.62(12)
C16 C15 C14 110.9(3)
C16 C15 C20 120.2(3)
C14 C15 C20 126.8(3)
C16 C15 Mo2 72.3(2)
C14 C15 Mo2 71.8(2)
C20 C15 Mo2 136.0(3)
C17 C16 C15 119.1(3)
C17 C16 Mo2 79.9(2)
C15 C16 Mo2 70.9(2)
C17 C16 H16 125.1(4)
C15 C16 H16 115.7(3)
Mo2 C16 H16 123.2(3)
C16 C17 C18 113.7(3)
C16 C17 C24 120.2(3)
C18 C17 C24 117.3(3)
C16 C17 Mo2 65.5(2)
C18 C17 Mo2 105.7(3)
C24 C17 Mo2 123.7(3)
C19 C18 C17 120.2(4)
C19 C18 H18 129(3)
C17 C18 H18 111(3)
C18 C19 C14 112.4(3)
C18 C19 C28 125.5(4)
C14 C19 C28 122.0(3)
C23 C20 C21 110.1(4)
C23 C20 C15 109.4(4)
C21 C20 C15 109.8(3)
C23 C20 C22 106.6(4)
C21 C20 C22 107.1(4)
C15 C20 C22 113.7(3)
C20 C21 H21A 109.5
C20 C21 H21B 109.5
H21A C21 H21B 109.5
C20 C21 H21C 109.5
H21A C21 H21C 109.5
H21B C21 H21C 109.5
C20 C22 H22A 109.5
C20 C22 H22B 109.5
H22A C22 H22B 109.5
C20 C22 H22C 109.5
H22A C22 H22C 109.5
H22B C22 H22C 109.5
C20 C23 H23A 109.5
C20 C23 H23B 109.5
H23A C23 H23B 109.5
C20 C23 H23C 109.5
H23A C23 H23C 109.5
H23B C23 H23C 109.5
C25 C24 C26 108.4(4)
C25 C24 C27 107.8(4)
C26 C24 C27 109.2(4)
C25 C24 C17 113.4(3)
C26 C24 C17 110.2(4)
C27 C24 C17 107.6(4)
C24 C25 H25A 109.5
C24 C25 H25B 109.5
H25A C25 H25B 109.5
C24 C25 H25C 109.5
H25A C25 H25C 109.5
H25B C25 H25C 109.5
C24 C26 H26A 109.5
C24 C26 H26B 109.5
H26A C26 H26B 109.5
C24 C26 H26C 109.5
H26A C26 H26C 109.5
H26B C26 H26C 109.5
C24 C27 H27A 109.5
C24 C27 H27B 109.5
H27A C27 H27B 109.5
C24 C27 H27C 109.5
H27A C27 H27C 109.5
H27B C27 H27C 109.5
C19 C28 C31 111.3(3)
C19 C28 C29 107.5(3)
C31 C28 C29 107.9(3)
C19 C28 C30 110.9(3)
C31 C28 C30 108.9(3)
C29 C28 C30 110.3(3)
C28 C29 H29A 109.5
C28 C29 H29B 109.5
H29A C29 H29B 109.5
C28 C29 H29C 109.5
H29A C29 H29C 109.5
H29B C29 H29C 109.5
C28 C30 H30A 109.5
C28 C30 H30B 109.5
H30A C30 H30B 109.5
C28 C30 H30C 109.5
H30A C30 H30C 109.5
H30B C30 H30C 109.5
C28 C31 H31A 109.5
C28 C31 H31B 109.5
H31A C31 H31B 109.5
C28 C31 H31C 109.5
H31A C31 H31C 109.5
H31B C31 H31C 109.5
C2B Mo1B C1B 76.5(2)
C2B Mo1B C40 100.27(16)
C1B Mo1B C40 98.02(16)
C2B Mo1B C44 134.16(16)
C1B Mo1B C44 94.15(16)
C40 Mo1B C44 35.78(15)
C2B Mo1B C41 93.46(17)
C1B Mo1B C41 130.73(16)
C40 Mo1B C41 35.61(16)
C44 Mo1B C41 58.90(16)
C2B Mo1B C43 151.17(17)
C1B Mo1B C43 122.55(16)
C40 Mo1B C43 58.53(15)
C44 Mo1B C43 34.99(14)
C41 Mo1B C43 57.80(15)
C2B Mo1B C42 119.69(18)
C1B Mo1B C42 151.76(16)
C40 Mo1B C42 58.19(15)
C44 Mo1B C42 57.75(15)
C41 Mo1B C42 34.63(14)
C43 Mo1B C42 34.04(15)
C2B Mo1B P1B 102.02(12)
C1B Mo1B P1B 82.33(12)
C40 Mo1B P1B 157.13(12)
C44 Mo1B P1B 121.38(11)
C41 Mo1B P1B 146.32(11)
C43 Mo1B P1B 101.93(10)
C42 Mo1B P1B 113.37(11)
C2B Mo1B S1B 81.68(13)
C1B Mo1B S1B 119.50(12)
C40 Mo1B S1B 141.47(12)
C44 Mo1B S1B 137.75(11)
C41 Mo1B S1B 106.06(12)
C43 Mo1B S1B 102.78(11)
C42 Mo1B S1B 87.13(11)
P1B Mo1B S1B 48.39(3)
C3B Mo2B C56 115.71(14)
C3B Mo2B C55 107.10(15)
C56 Mo2B C55 36.38(13)
C3B Mo2B C51 84.07(14)
C56 Mo2B C51 37.97(13)
C55 Mo2B C51 63.34(13)
C3B Mo2B C45 90.25(16)
C56 Mo2B C45 145.66(15)
C55 Mo2B C45 117.13(15)
C51 Mo2B C45 174.08(15)
C3B Mo2B C49 84.09(15)
C56 Mo2B C49 157.18(15)
C55 Mo2B C49 151.99(15)
C51 Mo2B C49 144.55(15)
C45 Mo2B C49 35.63(16)
C3B Mo2B C46 124.41(16)
C56 Mo2B C46 112.14(15)
C55 Mo2B C46 94.95(15)
C51 Mo2B C46 149.57(15)
C45 Mo2B C46 35.40(16)
C49 Mo2B C46 58.57(15)
C3B Mo2B C48 112.46(15)
C56 Mo2B C48 122.52(14)
C55 Mo2B C48 140.04(14)
C51 Mo2B C48 125.44(14)
C45 Mo2B C48 58.48(15)
C49 Mo2B C48 34.75(15)
C46 Mo2B C48 57.92(15)
C3B Mo2B C47 142.10(15)
C56 Mo2B C47 101.76(14)
C55 Mo2B C47 106.42(14)
C51 Mo2B C47 127.27(14)
C45 Mo2B C47 58.62(15)
C49 Mo2B C47 58.04(15)
C46 Mo2B C47 34.98(15)
C48 Mo2B C47 34.53(14)
C3B Mo2B P1B 85.29(11)
C56 Mo2B P1B 71.60(10)
C55 Mo2B P1B 105.79(10)
C51 Mo2B P1B 45.16(10)
C45 Mo2B P1B 136.15(12)
C49 Mo2B P1B 100.58(12)
C46 Mo2B P1B 136.88(12)
C48 Mo2B P1B 83.21(10)
C47 Mo2B P1B 102.10(11)
C3B Mo2B C54 73.86(14)
C56 Mo2B C54 62.06(13)
C55 Mo2B C54 34.40(13)
C51 Mo2B C54 67.95(13)
C45 Mo2B C54 108.87(14)
C49 Mo2B C54 138.74(14)
C46 Mo2B C54 106.89(14)
C48 Mo2B C54 164.74(13)
C47 Mo2B C54 133.30(14)
P1B Mo2B C54 111.57(9)
C51 P1B S1B 123.57(13)
C51 P1B Mo2B 64.41(12)
S1B P1B Mo2B 124.10(5)
C51 P1B Mo1B 144.38(13)
S1B P1B Mo1B 68.88(4)
Mo2B P1B Mo1B 140.93(4)
P1B S1B Mo1B 62.73(4)
O1B C1B Mo1B 176.8(4)
O2B C2B Mo1B 178.8(4)
O3B C3B Mo2B 177.5(3)
C41 C40 C44 107.4(4)
C41 C40 Mo1B 73.4(2)
C44 C40 Mo1B 72.8(2)
C41 C40 H40 126.3
C44 C40 H40 126.3
Mo1B C40 H40 119.5
C42 C41 C40 108.0(4)
C42 C41 Mo1B 75.3(2)
C40 C41 Mo1B 71.0(2)
C42 C41 H41 126
C40 C41 H41 126
Mo1B C41 H41 119.5
C43 C42 C41 108.5(4)
C43 C42 Mo1B 72.4(2)
C41 C42 Mo1B 70.1(2)
C43 C42 H42 125.8
C41 C42 H42 125.8
Mo1B C42 H42 123.4
C42 C43 C44 108.1(4)
C42 C43 Mo1B 73.5(2)
C44 C43 Mo1B 70.0(2)
C42 C43 H43 126
C44 C43 H43 126
Mo1B C43 H43 122.2
C43 C44 C40 107.9(4)
C43 C44 Mo1B 75.1(2)
C40 C44 Mo1B 71.4(2)
C43 C44 H44 126
C40 C44 H44 126
Mo1B C44 H44 119.3
C46 C45 C49 107.3(4)
C46 C45 Mo2B 73.5(2)
C49 C45 Mo2B 72.5(2)
C46 C45 H45 126.4
C49 C45 H45 126.4
Mo2B C45 H45 119.5
C45 C46 C47 108.4(4)
C45 C46 Mo2B 71.1(2)
C47 C46 Mo2B 74.3(2)
C45 C46 H46 125.8
C47 C46 H46 125.8
Mo2B C46 H46 120.6
C48 C47 C46 107.3(4)
C48 C47 Mo2B 72.2(2)
C46 C47 Mo2B 70.7(2)
C48 C47 H47 126.4
C46 C47 H47 126.4
Mo2B C47 H47 122.4
C49 C48 C47 108.4(4)
C49 C48 Mo2B 70.5(2)
C47 C48 Mo2B 73.3(2)
C49 C48 H48 125.8
C47 C48 H48 125.8
Mo2B C48 H48 122.1
C48 C49 C45 108.6(4)
C48 C49 Mo2B 74.8(2)
C45 C49 Mo2B 71.9(2)
C48 C49 H49 125.7
C45 C49 H49 125.7
Mo2B C49 H49 119.4
C56 C51 C52 115.6(3)
C56 C51 P1B 112.0(3)
C52 C51 P1B 130.3(3)
C56 C51 Mo2B 70.2(2)
C52 C51 Mo2B 113.3(2)
P1B C51 Mo2B 70.44(12)
C53 C52 C51 113.3(3)
C53 C52 C61 124.8(3)
C51 C52 C61 121.9(3)
C52 C53 C54 119.2(3)
C52 C53 H53 121(3)
C54 C53 H53 120(3)
C55 C54 C53 114.1(3)
C55 C54 C65 120.6(3)
C53 C54 C65 116.3(3)
C55 C54 Mo2B 65.6(2)
C53 C54 Mo2B 105.9(2)
C65 C54 Mo2B 124.4(2)
C54 C55 C56 119.3(3)
C54 C55 Mo2B 80.0(2)
C56 C55 Mo2B 71.4(2)
C54 C55 H55 123(3)
C56 C55 H55 118(3)
Mo2B C55 H55 117(2)
C55 C56 C51 111.5(3)
C55 C56 C69 119.7(3)
C51 C56 C69 126.6(3)
C55 C56 Mo2B 72.2(2)
C51 C56 Mo2B 71.81(19)
C69 C56 Mo2B 137.0(3)
C52 C61 C62 108.0(3)
C52 C61 C64 110.2(3)
C62 C61 C64 111.1(3)
C52 C61 C63 110.8(3)
C62 C61 C63 107.8(3)
C64 C61 C63 108.9(3)
C61 C62 H62A 109.5
C61 C62 H62B 109.5
H62A C62 H62B 109.5
C61 C62 H62C 109.5
H62A C62 H62C 109.5
H62B C62 H62C 109.5
C61 C63 H63A 109.5
C61 C63 H63B 109.5
H63A C63 H63B 109.5
C61 C63 H63C 109.5
H63A C63 H63C 109.5
H63B C63 H63C 109.5
C61 C64 H64A 109.5
C61 C64 H64B 109.5
H64A C64 H64B 109.5
C61 C64 H64C 109.5
H64A C64 H64C 109.5
H64B C64 H64C 109.5
C67 C65 C54 107.9(3)
C67 C65 C68 109.1(3)
C54 C65 C68 110.3(3)
C67 C65 C66 108.1(3)
C54 C65 C66 112.6(3)
C68 C65 C66 108.7(3)
C65 C66 H66A 109.5
C65 C66 H66B 109.5
H66A C66 H66B 109.5
C65 C66 H66C 109.5
H66A C66 H66C 109.5
H66B C66 H66C 109.5
C65 C67 H67A 109.5
C65 C67 H67B 109.5
H67A C67 H67B 109.5
C65 C67 H67C 109.5
H67A C67 H67C 109.5
H67B C67 H67C 109.5
C65 C68 H68A 109.5
C65 C68 H68B 109.5
H68A C68 H68B 109.5
C65 C68 H68C 109.5
H68A C68 H68C 109.5
H68B C68 H68C 109.5
C70B C69 C71B 114.7(10)
C70B C69 C72A 73.0(8)
C71B C69 C72A 118.3(7)
C70B C69 C56 115.0(7)
C71B C69 C56 117.6(7)
C72A C69 C56 110.6(4)
C70B C69 C71A 131.3(8)
C71B C69 C71A 20.2(7)
C72A C69 C71A 108.5(4)
C56 C69 C71A 109.8(4)
C70B C69 C70A 36.1(7)
C71B C69 C70A 88.2(8)
C72A C69 C70A 107.1(4)
C56 C69 C70A 112.6(3)
C71A C69 C70A 108.2(4)
C70B C69 C72B 101.9(9)
C71B C69 C72B 104.1(9)
C72A C69 C72B 29.0(5)
C56 C69 C72B 100.2(6)
C71A C69 C72B 87.9(6)
C70A C69 C72B 134.5(6)
C69 C70A H70A 109.5
C69 C70A H70B 109.5
C69 C70A H70C 109.5
C69 C71A H71A 109.5
C69 C71A H71B 109.5
C69 C71A H71C 109.5
C69 C72A H72A 109.5
C69 C72A H72B 109.5
C69 C72A H72C 109.5
C69 C70B H70D 109.5
C69 C70B H70E 109.5
H70D C70B H70E 109.5
C69 C70B H70F 109.5
H70D C70B H70F 109.5
H70E C70B H70F 109.5
C69 C71B H71D 109.5
C69 C71B H71E 109.5
H71D C71B H71E 109.5
C69 C71B H71F 109.5
H71D C71B H71F 109.5
H71E C71B H71F 109.5
C69 C72B H72D 109.5
C69 C72B H72E 109.5
H72D C72B H72E 109.5
C69 C72B H72F 109.5
H72D C72B H72F 109.5
H72E C72B H72F 109.5
C86 C81 C82 120.2(13)
C86 C81 C80 125.1(12)
C82 C81 C80 114.7(10)
C81 C82 C83 120.1(13)
C81 C82 H82 120
C83 C82 H82 120
C84 C83 C82 119.3(12)
C84 C83 H83 120.3
C82 C83 H83 120.3
C85 C84 C83 118.2(11)
C85 C84 H84 120.9
C83 C84 H84 120.9
C86 C85 C84 122.1(11)
C86 C85 H85 118.9
C84 C85 H85 118.9
C81 C86 C85 120.0(13)
C81 C86 H86 120
C85 C86 H86 120

loop_
_geom_bond_atom_site_label_1
_geom_bond_atom_site_label_2
_geom_bond_distance
Mo1 C2 1.952(5)
Mo1 C1 1.960(5)
Mo1 C7 2.298(4)
Mo1 C6 2.313(4)
Mo1 C8 2.336(4)
Mo1 C5 2.379(4)
Mo1 C4 2.401(4)
Mo1 P1 2.4246(10)
Mo1 S1 2.5524(11)
Mo2 C3 1.981(4)
Mo2 C15 2.255(4)
Mo2 C16 2.274(4)
Mo2 C14 2.277(3)
Mo2 C9 2.310(4)
Mo2 C13 2.315(4)
Mo2 C10 2.340(4)
Mo2 C12 2.347(4)
Mo2 C11 2.385(4)
Mo2 P1 2.3882(10)
Mo2 C17 2.459(4)
P1 C14 1.799(4)
P1 S1 2.0410(14)
O1 C1 1.157(5)
O2 C2 1.148(6)
O3 C3 1.145(5)
C4 C5 1.405(6)
C4 C8 1.416(6)
C4 H4 0.93
C5 C6 1.422(6)
C5 H5 0.93
C6 C7 1.413(6)
C6 H6 0.93
C7 C8 1.416(6)
C7 H7 0.93
C8 H8 0.93
C9 C13 1.412(7)
C9 C10 1.419(6)
C9 H9 0.93
C10 C11 1.421(6)
C10 H10 0.93
C11 C12 1.409(6)
C11 H11 0.93
C12 C13 1.395(7)
C12 H12 0.93
C13 H13 0.93
C14 C15 1.478(5)
C14 C19 1.500(5)
C15 C16 1.429(5)
C15 C20 1.556(5)
C16 C17 1.418(5)
C16 H16 1.009(4)
C17 C18 1.484(5)
C17 C24 1.543(5)
C18 C19 1.331(6)
C18 H18 0.84(5)
C19 C28 1.522(5)
C20 C23 1.500(6)
C20 C21 1.516(6)
C20 C22 1.561(6)
C21 H21A 0.96
C21 H21B 0.96
C21 H21C 0.96
C22 H22A 0.96
C22 H22B 0.96
C22 H22C 0.96
C23 H23A 0.96
C23 H23B 0.96
C23 H23C 0.96
C24 C25 1.526(6)
C24 C26 1.526(6)
C24 C27 1.531(6)
C25 H25A 0.96
C25 H25B 0.96
C25 H25C 0.96
C26 H26A 0.96
C26 H26B 0.96
C26 H26C 0.96
C27 H27A 0.96
C27 H27B 0.96
C27 H27C 0.96
C28 C31 1.530(5)
C28 C29 1.540(5)
C28 C30 1.541(5)
C29 H29A 0.96
C29 H29B 0.96
C29 H29C 0.96
C30 H30A 0.96
C30 H30B 0.96
C30 H30C 0.96
C31 H31A 0.96
C31 H31B 0.96
C31 H31C 0.96
Mo1B C2B 1.953(5)
Mo1B C1B 1.960(4)
Mo1B C40 2.303(4)
Mo1B C44 2.320(4)
Mo1B C41 2.333(4)
Mo1B C43 2.387(4)
Mo1B C42 2.401(4)
Mo1B P1B 2.4285(10)
Mo1B S1B 2.5487(10)
Mo2B C3B 1.979(4)
Mo2B C56 2.265(4)
Mo2B C55 2.276(4)
Mo2B C51 2.287(4)
Mo2B C45 2.307(4)
Mo2B C49 2.314(4)
Mo2B C46 2.339(4)
Mo2B C48 2.370(4)
Mo2B C47 2.384(4)
Mo2B P1B 2.3891(10)
Mo2B C54 2.462(4)
P1B C51 1.798(4)
P1B S1B 2.0427(14)
O1B C1B 1.156(5)
O2B C2B 1.154(5)
O3B C3B 1.146(5)
C40 C41 1.418(6)
C40 C44 1.420(6)
C40 H40 0.93
C41 C42 1.411(6)
C41 H41 0.93
C42 C43 1.402(6)
C42 H42 0.93
C43 C44 1.416(6)
C43 H43 0.93
C44 H44 0.93
C45 C46 1.413(6)
C45 C49 1.414(6)
C45 H45 0.93
C46 C47 1.420(6)
C46 H46 0.93
C47 C48 1.411(6)
C47 H47 0.93
C48 C49 1.400(6)
C48 H48 0.93
C49 H49 0.93
C51 C56 1.481(5)
C51 C52 1.506(5)
C52 C53 1.331(5)
C52 C61 1.528(5)
C53 C54 1.500(5)
C53 H53 1.07(5)
C54 C55 1.413(5)
C54 C65 1.537(5)
C55 C56 1.418(5)
C55 H55 0.94(4)
C56 C69 1.555(5)
C61 C62 1.528(5)
C61 C64 1.533(5)
C61 C63 1.539(5)
C62 H62A 0.96
C62 H62B 0.96
C62 H62C 0.96
C63 H63A 0.96
C63 H63B 0.96
C63 H63C 0.96
C64 H64A 0.96
C64 H64B 0.96
C64 H64C 0.96
C65 C67 1.533(6)
C65 C68 1.539(5)
C65 C66 1.540(5)
C66 H66A 0.96
C66 H66B 0.96
C66 H66C 0.96
C67 H67A 0.96
C67 H67B 0.96
C67 H67C 0.96
C68 H68A 0.96
C68 H68B 0.96
C68 H68C 0.96
C69 C70B 1.447(17)
C69 C71B 1.480(16)
C69 C72A 1.505(8)
C69 C71A 1.557(8)
C69 C70A 1.573(7)
C69 C72B 1.624(14)
C70A H70A 0.96
C70A H70B 0.96
C70A H70C 0.96
C71A H71A 0.96
C71A H71B 0.96
C71A H71C 0.96
C72A H72A 0.96
C72A H72B 0.96
C72A H72C 0.96
C70B H70D 0.96
C70B H70E 0.96
C70B H70F 0.96
C71B H71D 0.96
C71B H71E 0.96
C71B H71F 0.96
C72B H72D 0.96
C72B H72E 0.96
C72B H72F 0.96
C80 C81 1.449(17)
C80 H80A 0.96
C80 H80B 0.96
C80 H80C 0.96
C81 C86 1.366(14)
C81 C82 1.382(14)
C82 C83 1.415(14)
C82 H82 0.93
C83 C84 1.406(13)
C83 H83 0.93
C84 C85 1.378(14)
C84 H84 0.93
C85 C86 1.380(14)
C85 H85 0.93
C86 H86 0.93

loop_
_platon_squeeze_void_nr
_platon_squeeze_void_average_x
_platon_squeeze_void_average_y
_platon_squeeze_void_average_z
_platon_squeeze_void_volume
_platon_squeeze_void_count_electrons
_platon_squeeze_void_content
1 0.000 -0.029 0.000 217 97 ' '
2 0.000 -0.007 0.500 217 97 ' '
